data_7151241
loop_
_publ_author_name
'Dadwal, Mamta'
'Mobin, Shaikh M.'
'Namboothiri, Irishi N. N.'

_publ_section_title
;
 Highly efficient hydrazination of conjugated nitroalkenes via
 imidazole or DMAP mediated Morita-Baylis-Hillman reaction.
;
_journal_issue 13
_journal_name_full 'Organic &amp; biomolecular chemistry'
_journal_page_first 2525
_journal_page_last 2528
_journal_paper_doi 10.1039/b604899d
_journal_volume 4
_journal_year 2006
_chemical_formula_sum 'C14 H19 N3 O7'
_chemical_formula_weight 341.32
_chemical_name_systematic
;
?
;
_space_group_IT_number 2
_symmetry_cell_setting triclinic
_symmetry_space_group_name_Hall '-P 1'
_symmetry_space_group_name_H-M 'P -1'
_atom_sites_solution_hydrogens geom
_atom_sites_solution_primary direct
_atom_sites_solution_secondary difmap
_audit_creation_method SHELXL-97
_cell_angle_alpha 67.342(8)
_cell_angle_beta 89.563(6)
_cell_angle_gamma 89.466(8)
_cell_formula_units_Z 2
_cell_length_a 8.6000(6)
_cell_length_b 10.0870(12)
_cell_length_c 10.8430(9)
_cell_measurement_reflns_used 25
_cell_measurement_temperature 293(2)
_cell_measurement_theta_max 10.4600
_cell_measurement_theta_min 5.1600
_cell_volume 867.97(15)
_computing_cell_refinement 'Argus (Nonius, MACH3 software)'
_computing_data_collection 'Argus (Nonius, MACH3 software)'
_computing_data_reduction 'Maxus (Nonius software)'
_computing_molecular_graphics Ortep
_computing_publication_material Shelx97
_computing_structure_refinement 'SHELXL-97 (Sheldrick, 1997)'
_computing_structure_solution 'SHELXS-97 (Sheldrick, 1990)'
_diffrn_ambient_temperature 293(2)
_diffrn_measured_fraction_theta_full 0.988
_diffrn_measured_fraction_theta_max 0.988
_diffrn_measurement_device_type 'Nonius MACH3'
_diffrn_measurement_method \w/q-scan
_diffrn_radiation_monochromator graphite
_diffrn_radiation_source 'fine-focus sealed tube'
_diffrn_radiation_type MoK\a
_diffrn_radiation_wavelength 0.71073
_diffrn_reflns_av_R_equivalents 0.0184
_diffrn_reflns_av_sigmaI/netI 0.0605
_diffrn_reflns_limit_h_max 10
_diffrn_reflns_limit_h_min -10
_diffrn_reflns_limit_k_max 0
_diffrn_reflns_limit_k_min -11
_diffrn_reflns_limit_l_max 11
_diffrn_reflns_limit_l_min -12
_diffrn_reflns_number 3192
_diffrn_reflns_theta_full 24.97
_diffrn_reflns_theta_max 24.97
_diffrn_reflns_theta_min 2.04
_diffrn_standards_decay_% <3
_diffrn_standards_interval_time 3600
_diffrn_standards_number 3
_exptl_absorpt_coefficient_mu 0.106
_exptl_absorpt_correction_T_max 0.9843
_exptl_absorpt_correction_T_min 0.9589
_exptl_absorpt_correction_type psi-scan
_exptl_crystal_colour yellow
_exptl_crystal_density_diffrn 1.306
_exptl_crystal_density_method 'not measured'
_exptl_crystal_description block
_exptl_crystal_F_000 360
_exptl_crystal_size_max 0.40
_exptl_crystal_size_mid 0.15
_exptl_crystal_size_min 0.15
_refine_diff_density_max 0.289
_refine_diff_density_min -0.225
_refine_diff_density_rms 0.048
_refine_ls_extinction_method none
_refine_ls_goodness_of_fit_ref 1.020
_refine_ls_hydrogen_treatment mixed
_refine_ls_matrix_type full
_refine_ls_number_parameters 237
_refine_ls_number_reflns 3004
_refine_ls_number_restraints 0
_refine_ls_restrained_S_all 1.020
_refine_ls_R_factor_all 0.1194
_refine_ls_R_factor_gt 0.0495
_refine_ls_shift/su_max 0.000
_refine_ls_shift/su_mean 0.000
_refine_ls_structure_factor_coef Fsqd
_refine_ls_weighting_details 'w=1/[\s^2^(Fo^2^)+(0.0803P)^2^+0.0278P] where P=(Fo^2^+2Fc^2^)/3'
_refine_ls_weighting_scheme calc
_refine_ls_wR_factor_gt 0.1233
_refine_ls_wR_factor_ref 0.1468
_reflns_number_gt 1830
_reflns_number_total 3004
_reflns_threshold_expression >2sigma(I)
_cod_data_source_file b604899d.txt
_cod_data_source_block iin22b
_cod_depositor_comments
;
The following automatic conversions were performed:
'_symmetry_cell_setting' value 'Triclinic' changed to 'triclinic'
according to '/home/saulius/struct/CIF-dictionaries/cif_core.dic'
dictionary named 'cif_core.dic' version 2.4.1 from
2010-06-29.

'_exptl_absorpt_correction_type' value 'Psi-scan' changed to
'psi-scan' according to
'/home/saulius/struct/CIF-dictionaries/cif_core.dic' dictionary named
'cif_core.dic' version 2.4.1 from 2010-06-29.

Automatic conversion script
Id: cif_fix_enum 1527 2010-12-29 10:47:43Z saulius 

The following automatic conversions were performed:

'_refine_ls_weighting_scheme' value 'calc
w=1/[\s^2^(Fo^2^)+(0.0803P)^2^+0.0278P] where P=(Fo^2^+2Fc^2^)/3' was
changed to 'calc'. New tag '_refine_ls_weighting_details' was
created. The value of the new tag was set to
'w=1/[\s^2^(Fo^2^)+(0.0803P)^2^+0.0278P] where P=(Fo^2^+2Fc^2^)/3'.

Automatic conversion script
Id: cif_fix_values 3143 2015-03-26 13:38:13Z robertas 
;
_cod_original_cell_volume 867.97(14)
_cod_database_code 7151241

loop_
_symmetry_equiv_pos_as_xyz
'x, y, z'
'-x, -y, -z'

loop_
_atom_site_label
_atom_site_type_symbol
_atom_site_fract_x
_atom_site_fract_y
_atom_site_fract_z
_atom_site_U_iso_or_equiv
_atom_site_adp_type
_atom_site_occupancy
_atom_site_calc_flag
_atom_site_refinement_flags
_atom_site_disorder_assembly
_atom_site_disorder_group
N1 N -0.1350(3) 0.2112(3) 0.1273(2) 0.0537(6) Uani 1 d . . .
N2 N -0.0635(2) 0.2469(2) 0.32563(19) 0.0432(5) Uani 1 d . . .
N3 N -0.1690(3) 0.1529(3) 0.4131(2) 0.0495(6) Uani 1 d . . .
O1 O -0.1438(2) 0.70226(19) 0.06561(18) 0.0605(6) Uani 1 d . . .
O2 O -0.2069(3) 0.2510(3) 0.0227(2) 0.0789(7) Uani 1 d . . .
O3 O -0.0814(3) 0.0899(2) 0.1831(2) 0.0719(7) Uani 1 d . . .
O4 O 0.1278(2) 0.16547(19) 0.48013(17) 0.0540(5) Uani 1 d . . .
O5 O 0.17812(19) 0.32693(19) 0.27100(16) 0.0471(5) Uani 1 d . . .
O6 O -0.2333(3) 0.3123(2) 0.5063(2) 0.0775(7) Uani 1 d . . .
O7 O -0.3175(2) 0.0842(2) 0.59215(18) 0.0600(6) Uani 1 d . . .
C1 C -0.1234(4) 0.7978(3) 0.1233(3) 0.0658(9) Uani 1 d . . .
H1 H -0.1318 0.8969 0.0787 0.079 Uiso 1 calc R . .
C2 C -0.0895(4) 0.7318(3) 0.2525(3) 0.0608(8) Uani 1 d . . .
H2 H -0.0718 0.7751 0.3129 0.073 Uiso 1 calc R . .
C3 C -0.0858(4) 0.5834(3) 0.2797(3) 0.0556(7) Uani 1 d . . .
H3 H -0.0646 0.5100 0.3617 0.067 Uiso 1 calc R . .
C4 C -0.1188(3) 0.5677(3) 0.1646(2) 0.0419(6) Uani 1 d . . .
C5 C -0.1348(3) 0.4521(3) 0.1218(3) 0.0421(6) Uani 1 d . . .
C6 C -0.1116(3) 0.3119(3) 0.1930(2) 0.0405(6) Uani 1 d . . .
C7 C 0.0882(3) 0.2401(3) 0.3674(2) 0.0405(6) Uani 1 d . . .
C8 C 0.3410(3) 0.3405(3) 0.3065(3) 0.0552(8) Uani 1 d . . .
C9 C 0.4268(4) 0.3973(4) 0.1757(3) 0.0856(11) Uani 1 d . . .
H9A H 0.4051 0.3383 0.1265 0.103 Uiso 1 calc R . .
H9B H 0.5365 0.3957 0.1920 0.103 Uiso 1 calc R . .
H9C H 0.3937 0.4942 0.1249 0.103 Uiso 1 calc R . .
C10 C 0.3470(4) 0.4352(4) 0.3830(4) 0.0968(12) Uani 1 d . . .
H10A H 0.3073 0.5287 0.3288 0.116 Uiso 1 calc R . .
H10B H 0.4527 0.4433 0.4069 0.116 Uiso 1 calc R . .
H10C H 0.2849 0.3946 0.4625 0.116 Uiso 1 calc R . .
C11 C -0.2388(3) 0.1945(3) 0.5057(3) 0.0477(7) Uani 1 d . . .
C12 C -0.4032(4) 0.1099(4) 0.6966(3) 0.0656(9) Uani 1 d . . .
C13 C -0.3115(5) 0.0627(7) 0.8158(4) 0.152(2) Uani 1 d . . .
H13A H -0.3128 -0.0403 0.8570 0.182 Uiso 1 calc R . .
H13B H -0.3538 0.1020 0.8768 0.182 Uiso 1 calc R . .
H13C H -0.2064 0.0947 0.7936 0.182 Uiso 1 calc R . .
C14 C -0.5533(4) 0.0261(5) 0.7129(4) 0.1011(13) Uani 1 d . . .
H14A H -0.5956 0.0429 0.6264 0.121 Uiso 1 calc R . .
H14B H -0.6269 0.0570 0.7634 0.121 Uiso 1 calc R . .
H14C H -0.5322 -0.0746 0.7590 0.121 Uiso 1 calc R . .
H5 H -0.165(3) 0.476(2) 0.030(2) 0.037(6) Uiso 1 d . . .
H3N H -0.154(3) 0.066(3) 0.429(3) 0.057(9) Uiso 1 d . . .
H8 H 0.378(3) 0.244(3) 0.361(3) 0.062(8) Uiso 1 d . . .
H12 H -0.483(4) 0.197(3) 0.674(3) 0.075(9) Uiso 1 d . . .

loop_
_atom_site_aniso_label
_atom_site_aniso_U_11
_atom_site_aniso_U_22
_atom_site_aniso_U_33
_atom_site_aniso_U_23
_atom_site_aniso_U_13
_atom_site_aniso_U_12
N1 0.0609(16) 0.0530(16) 0.0528(15) -0.0267(13) 0.0143(12) -0.0109(12)
N2 0.0453(14) 0.0408(12) 0.0366(12) -0.0074(10) 0.0083(10) -0.0077(10)
N3 0.0604(16) 0.0379(14) 0.0477(13) -0.0138(11) 0.0191(11) -0.0106(11)
O1 0.0866(16) 0.0409(11) 0.0496(11) -0.0125(9) -0.0069(10) 0.0053(10)
O2 0.1018(18) 0.0827(16) 0.0664(15) -0.0439(13) -0.0149(13) -0.0073(13)
O3 0.0998(18) 0.0446(12) 0.0742(14) -0.0262(11) 0.0202(13) -0.0031(12)
O4 0.0689(14) 0.0468(11) 0.0387(11) -0.0081(9) -0.0024(9) 0.0071(10)
O5 0.0405(11) 0.0504(11) 0.0428(10) -0.0098(8) 0.0033(8) -0.0026(8)
O6 0.1025(19) 0.0477(13) 0.0843(15) -0.0281(12) 0.0462(13) -0.0156(12)
O7 0.0734(14) 0.0484(11) 0.0562(12) -0.0179(10) 0.0307(10) -0.0155(10)
C1 0.093(3) 0.0406(16) 0.066(2) -0.0224(16) 0.0033(17) 0.0025(16)
C2 0.079(2) 0.0523(18) 0.0565(19) -0.0270(16) 0.0089(16) -0.0064(16)
C3 0.073(2) 0.0486(17) 0.0411(15) -0.0126(13) 0.0046(14) -0.0050(14)
C4 0.0484(16) 0.0340(14) 0.0389(14) -0.0091(12) 0.0036(12) -0.0012(11)
C5 0.0403(15) 0.0500(17) 0.0350(14) -0.0153(13) 0.0017(11) -0.0006(12)
C6 0.0399(15) 0.0435(15) 0.0403(14) -0.0185(13) 0.0062(11) -0.0044(12)
C7 0.0493(17) 0.0321(13) 0.0400(15) -0.0140(12) 0.0057(12) 0.0021(12)
C8 0.0396(17) 0.060(2) 0.0607(18) -0.0181(16) -0.0059(14) 0.0018(14)
C9 0.0473(19) 0.105(3) 0.082(2) -0.010(2) 0.0074(17) -0.0055(19)
C10 0.079(3) 0.107(3) 0.124(3) -0.066(3) -0.007(2) -0.016(2)
C11 0.0510(17) 0.0441(17) 0.0454(15) -0.0143(13) 0.0089(13) -0.0039(13)
C12 0.074(2) 0.065(2) 0.0579(19) -0.0240(16) 0.0319(17) -0.0115(18)
C13 0.095(3) 0.294(8) 0.090(3) -0.100(4) 0.006(3) -0.027(4)
C14 0.070(2) 0.133(4) 0.102(3) -0.048(3) 0.020(2) -0.016(2)

loop_
_atom_type_symbol
_atom_type_description
_atom_type_scat_dispersion_real
_atom_type_scat_dispersion_imag
_atom_type_scat_source
C C 0.0033 0.0016 'International Tables Vol C Tables 4.2.6.8 and 6.1.1.4'
H H 0.0000 0.0000 'International Tables Vol C Tables 4.2.6.8 and 6.1.1.4'
O O 0.0106 0.0060 'International Tables Vol C Tables 4.2.6.8 and 6.1.1.4'
N N 0.0061 0.0033 'International Tables Vol C Tables 4.2.6.8 and 6.1.1.4'

loop_
_geom_angle_atom_site_label_1
_geom_angle_atom_site_label_2
_geom_angle_atom_site_label_3
_geom_angle
_geom_angle_site_symmetry_1
_geom_angle_site_symmetry_3
_geom_angle_publ_flag
O2 N1 O3 123.8(2) . . ?
O2 N1 C6 119.2(2) . . ?
O3 N1 C6 117.0(2) . . ?
C7 N2 N3 117.5(2) . . ?
C7 N2 C6 124.6(2) . . ?
N3 N2 C6 115.7(2) . . ?
C11 N3 N2 117.6(2) . . ?
C11 N3 H3N 121(2) . . ?
N2 N3 H3N 116(2) . . ?
C1 O1 C4 106.4(2) . . ?
C7 O5 C8 116.7(2) . . ?
C11 O7 C12 116.9(2) . . ?
C2 C1 O1 111.2(3) . . ?
C2 C1 H1 124.4 . . ?
O1 C1 H1 124.4 . . ?
C1 C2 C3 106.5(3) . . ?
C1 C2 H2 126.8 . . ?
C3 C2 H2 126.8 . . ?
C4 C3 C2 107.3(3) . . ?
C4 C3 H3 126.4 . . ?
C2 C3 H3 126.4 . . ?
C3 C4 O1 108.7(2) . . ?
C3 C4 C5 136.8(2) . . ?
O1 C4 C5 114.5(2) . . ?
C6 C5 C4 127.9(2) . . ?
C6 C5 H5 114.9(14) . . ?
C4 C5 H5 117.2(13) . . ?
C5 C6 N2 127.6(2) . . ?
C5 C6 N1 118.4(2) . . ?
N2 C6 N1 114.0(2) . . ?
O4 C7 O5 126.6(3) . . ?
O4 C7 N2 122.2(2) . . ?
O5 C7 N2 111.2(2) . . ?
O5 C8 C10 109.4(3) . . ?
O5 C8 C9 104.9(2) . . ?
C10 C8 C9 114.3(3) . . ?
O5 C8 H8 106.9(17) . . ?
C10 C8 H8 110.5(17) . . ?
C9 C8 H8 110.3(16) . . ?
C8 C9 H9A 109.5 . . ?
C8 C9 H9B 109.5 . . ?
H9A C9 H9B 109.5 . . ?
C8 C9 H9C 109.5 . . ?
H9A C9 H9C 109.5 . . ?
H9B C9 H9C 109.5 . . ?
C8 C10 H10A 109.5 . . ?
C8 C10 H10B 109.5 . . ?
H10A C10 H10B 109.5 . . ?
C8 C10 H10C 109.5 . . ?
H10A C10 H10C 109.5 . . ?
H10B C10 H10C 109.5 . . ?
O6 C11 O7 125.8(2) . . ?
O6 C11 N3 125.0(2) . . ?
O7 C11 N3 109.2(2) . . ?
C13 C12 O7 109.2(3) . . ?
C13 C12 C14 113.0(3) . . ?
O7 C12 C14 105.0(3) . . ?
C13 C12 H12 121.8(17) . . ?
O7 C12 H12 121.1(16) . . ?
C14 C12 H12 81.4(16) . . ?
C12 C13 H13A 109.5 . . ?
C12 C13 H13B 109.5 . . ?
H13A C13 H13B 109.5 . . ?
C12 C13 H13C 109.5 . . ?
H13A C13 H13C 109.5 . . ?
H13B C13 H13C 109.5 . . ?
C12 C14 H14A 109.5 . . ?
C12 C14 H14B 109.5 . . ?
H14A C14 H14B 109.5 . . ?
C12 C14 H14C 109.5 . . ?
H14A C14 H14C 109.5 . . ?
H14B C14 H14C 109.5 . . ?

loop_
_geom_bond_atom_site_label_1
_geom_bond_atom_site_label_2
_geom_bond_distance
_geom_bond_site_symmetry_2
_geom_bond_publ_flag
N1 O2 1.219(3) . ?
N1 O3 1.225(3) . ?
N1 C6 1.463(3) . ?
N2 C7 1.377(3) . ?
N2 N3 1.390(3) . ?
N2 C6 1.395(3) . ?
N3 C11 1.362(3) . ?
N3 H3N 0.84(3) . ?
O1 C1 1.350(3) . ?
O1 C4 1.384(3) . ?
O4 C7 1.212(3) . ?
O5 C7 1.324(3) . ?
O5 C8 1.477(3) . ?
O6 C11 1.192(3) . ?
O7 C11 1.333(3) . ?
O7 C12 1.451(3) . ?
C1 C2 1.332(4) . ?
C1 H1 0.9300 . ?
C2 C3 1.410(4) . ?
C2 H2 0.9300 . ?
C3 C4 1.350(4) . ?
C3 H3 0.9300 . ?
C4 C5 1.419(4) . ?
C5 C6 1.339(4) . ?
C5 H5 0.97(2) . ?
C8 C10 1.487(5) . ?
C8 C9 1.500(4) . ?
C8 H8 0.98(3) . ?
C9 H9A 0.9600 . ?
C9 H9B 0.9600 . ?
C9 H9C 0.9600 . ?
C10 H10A 0.9600 . ?
C10 H10B 0.9600 . ?
C10 H10C 0.9600 . ?
C12 C13 1.433(5) . ?
C12 C14 1.522(5) . ?
C12 H12 1.06(3) . ?
C13 H13A 0.9600 . ?
C13 H13B 0.9600 . ?
C13 H13C 0.9600 . ?
C14 H14A 0.9600 . ?
C14 H14B 0.9600 . ?
C14 H14C 0.9600 . ?

loop_
_geom_hbond_atom_site_label_D
_geom_hbond_atom_site_label_H
_geom_hbond_atom_site_label_A
_geom_hbond_distance_DH
_geom_hbond_distance_HA
_geom_hbond_distance_DA
_geom_hbond_angle_DHA
_geom_hbond_site_symmetry_A
N3 H3N O4 0.84(3) 2.16(3) 2.983(3) 166(3) 2_556

loop_
_geom_torsion_atom_site_label_1
_geom_torsion_atom_site_label_2
_geom_torsion_atom_site_label_3
_geom_torsion_atom_site_label_4
_geom_torsion
_geom_torsion_site_symmetry_1
_geom_torsion_site_symmetry_2
_geom_torsion_site_symmetry_3
_geom_torsion_site_symmetry_4
_geom_torsion_publ_flag
C7 N2 N3 C11 86.0(3) . . . . ?
C6 N2 N3 C11 -110.0(3) . . . . ?
C4 O1 C1 C2 -0.9(3) . . . . ?
O1 C1 C2 C3 0.8(4) . . . . ?
C1 C2 C3 C4 -0.3(4) . . . . ?
C2 C3 C4 O1 -0.2(3) . . . . ?
C2 C3 C4 C5 -179.6(3) . . . . ?
C1 O1 C4 C3 0.7(3) . . . . ?
C1 O1 C4 C5 -179.8(2) . . . . ?
C3 C4 C5 C6 -3.6(5) . . . . ?
O1 C4 C5 C6 177.0(2) . . . . ?
C4 C5 C6 N2 -1.2(5) . . . . ?
C4 C5 C6 N1 -179.9(2) . . . . ?
C7 N2 C6 C5 -80.1(4) . . . . ?
N3 N2 C6 C5 117.2(3) . . . . ?
C7 N2 C6 N1 98.7(3) . . . . ?
N3 N2 C6 N1 -64.0(3) . . . . ?
O2 N1 C6 C5 -16.3(4) . . . . ?
O3 N1 C6 C5 164.4(2) . . . . ?
O2 N1 C6 N2 164.8(2) . . . . ?
O3 N1 C6 N2 -14.5(3) . . . . ?
C8 O5 C7 O4 -3.7(4) . . . . ?
C8 O5 C7 N2 174.3(2) . . . . ?
N3 N2 C7 O4 -6.8(4) . . . . ?
C6 N2 C7 O4 -169.2(2) . . . . ?
N3 N2 C7 O5 175.1(2) . . . . ?
C6 N2 C7 O5 12.6(3) . . . . ?
C7 O5 C8 C10 -76.9(3) . . . . ?
C7 O5 C8 C9 160.0(2) . . . . ?
C12 O7 C11 O6 -0.4(5) . . . . ?
C12 O7 C11 N3 -178.4(3) . . . . ?
N2 N3 C11 O6 10.9(4) . . . . ?
N2 N3 C11 O7 -171.1(2) . . . . ?
C11 O7 C12 C13 -96.8(4) . . . . ?
C11 O7 C12 C14 141.7(3) . . . . ?

loop_
_cod_related_entry_id
_cod_related_entry_database
_cod_related_entry_code
1 ChemSpider 9820565
